data_7059388
loop_
_publ_author_name
'Baron, Marco'
'Dall&#x2019;Anese, Anna'
'Miolato, Alessandro'
'Cairoli, Maddalena L. C.'
'Di Marco, Valerio'
'Graiff, Claudia'
'P\"othig, Alexander'
'Tubaro, Cristina'

_publ_section_title
;
 New homoleptic gold carbene complexes via Ag--Au transmetalation:
 synthesis and application of [Au(diNHC)2]3+ cations as 1H-NMR and UV-vis
 halide sensors
;
_journal_issue 14
_journal_name_full 'New Journal of Chemistry'
_journal_page_first 5343
_journal_page_last 5353
_journal_paper_doi 10.1039/C9NJ05809E
_journal_volume 44
_journal_year 2020
_chemical_formula_sum 'C42 H44 Au B2 Br F8 N12 O'
_chemical_formula_weight 1183.39
_space_group_crystal_system triclinic
_space_group_IT_number 2
_space_group_name_Hall '-P 1'
_space_group_name_H-M_alt 'P -1'
_atom_sites_solution_hydrogens geom
_audit_creation_method SHELXL-2014/7
_audit_update_record
;
2019-11-11 deposited with the CCDC.	2020-03-10 downloaded from the CCDC.
;
_cell_angle_alpha 95.188(5)
_cell_angle_beta 100.081(4)
_cell_angle_gamma 92.521(4)
_cell_formula_units_Z 2
_cell_length_a 12.4565(5)
_cell_length_b 12.7075(7)
_cell_length_c 15.2901(9)
_cell_measurement_reflns_used 999
_cell_measurement_temperature 173(2)
_cell_measurement_theta_max 25
_cell_measurement_theta_min 5
_cell_volume 2368.7(2)
_computing_cell_refinement 'APEX-3 (2015)'
_computing_data_collection 'APEX-3 (2015)'
_computing_data_reduction 'SAINT (2015)'
_computing_molecular_graphics 'Mercury CSD 3.10.1'
_computing_publication_material 'PARST M. Nardelli, J.Appl.Crystallogr.1995,28,659'
_computing_structure_refinement 'SHELXL-2014/7 (Sheldrick, 2015)'
_computing_structure_solution 'SHELXT-2014/7 (Sheldrick, 2015)'
_diffrn_ambient_temperature 173(2)
_diffrn_measured_fraction_theta_full 1.000
_diffrn_measured_fraction_theta_max 1.000
_diffrn_measurement_device_type 'Bruker APEX II'
_diffrn_measurement_method omega-scan
_diffrn_radiation_type MoK\a
_diffrn_radiation_wavelength 0.71069
_diffrn_reflns_av_R_equivalents 0.0511
_diffrn_reflns_av_unetI/netI 0.0549
_diffrn_reflns_Laue_measured_fraction_full 1.000
_diffrn_reflns_Laue_measured_fraction_max 1.000
_diffrn_reflns_limit_h_max 15
_diffrn_reflns_limit_h_min -15
_diffrn_reflns_limit_k_max 15
_diffrn_reflns_limit_k_min -15
_diffrn_reflns_limit_l_max 18
_diffrn_reflns_limit_l_min -18
_diffrn_reflns_number 27486
_diffrn_reflns_point_group_measured_fraction_full 1.000
_diffrn_reflns_point_group_measured_fraction_max 1.000
_diffrn_reflns_theta_full 25.240
_diffrn_reflns_theta_max 25.999
_diffrn_reflns_theta_min 1.359
_diffrn_source 'fine-focus sealed tube'
_exptl_absorpt_coefficient_mu 4.028
_exptl_absorpt_correction_T_max 0.7461
_exptl_absorpt_correction_T_min 0.3487
_exptl_absorpt_correction_type multi-scan
_exptl_absorpt_process_details 'Bruker APEX II SADABS'
_exptl_crystal_density_diffrn 1.659
_exptl_crystal_density_meas ?
_exptl_crystal_description prism
_exptl_crystal_F_000 1168
_exptl_crystal_size_max 0.20
_exptl_crystal_size_mid 0.11
_exptl_crystal_size_min 0.09
_refine_diff_density_max 2.678
_refine_diff_density_min -2.332
_refine_diff_density_rms 0.165
_refine_ls_extinction_method none
_refine_ls_goodness_of_fit_ref 1.050
_refine_ls_hydrogen_treatment constr
_refine_ls_matrix_type full
_refine_ls_number_parameters 558
_refine_ls_number_reflns 9313
_refine_ls_number_restraints 12
_refine_ls_restrained_S_all 1.051
_refine_ls_R_factor_all 0.0626
_refine_ls_R_factor_gt 0.0488
_refine_ls_shift/su_max 0.002
_refine_ls_shift/su_mean 0.000
_refine_ls_structure_factor_coef Fsqd
_refine_ls_weighting_details 'w=1/[\s^2^(Fo^2^)+(0.0909P)^2^+5.9620P] where P=(Fo^2^+2Fc^2^)/3'
_refine_ls_weighting_scheme calc
_refine_ls_wR_factor_gt 0.1389
_refine_ls_wR_factor_ref 0.1487
_reflns_Friedel_coverage 0.000
_reflns_number_gt 7766
_reflns_number_total 9313
_reflns_threshold_expression 'I > 2\s(I)'
_cod_data_source_file c9nj05809e2.cif
_cod_data_source_block '[AuBr(L7)(L7O)](BF4)2'
_cod_depositor_comments
;
The following automatic conversions were performed:

data item '_exptl_crystal_density_meas' value 'not measured' was
changed to '?' -- the value is perceived as not measured.

Automatic conversion script
Id: cif_fix_values 7556 2019-12-06 15:28:31Z antanas 

 Adding full bibliography for 7059387--7059393.cif.

 Adding full bibliography for 7059387--7059393.cif.
;
_cod_database_code 7059388
_shelx_shelxl_version_number 2014/7
_shelx_space_group_comment
;
The symmetry employed for this shelxl refinement is uniquely defined
by the following loop, which should always be used as a source of
symmetry information in preference to the above space-group names.
They are only intended as comments.
;

loop_
_space_group_symop_operation_xyz
'x, y, z'
'-x, -y, -z'

loop_
_atom_site_label
_atom_site_type_symbol
_atom_site_fract_x
_atom_site_fract_y
_atom_site_fract_z
_atom_site_U_iso_or_equiv
_atom_site_adp_type
_atom_site_occupancy
_atom_site_site_symmetry_order
_atom_site_calc_flag
_atom_site_refinement_flags_posn
_atom_site_refinement_flags_adp
_atom_site_refinement_flags_occupancy
_atom_site_disorder_assembly
_atom_site_disorder_group
C1 C 0.8914(5) 0.7497(5) 0.6028(4) 0.0300(14) Uani 1 1 d . . . . .
C2 C 1.0143(6) 0.9151(6) 0.6281(5) 0.0409(17) Uani 1 1 d . . . . .
H2A H 0.9541 0.9561 0.6433 0.061 Uiso 1 1 calc R U . . .
H2B H 1.0517 0.9528 0.5877 0.061 Uiso 1 1 calc R U . . .
H2C H 1.0661 0.9063 0.6826 0.061 Uiso 1 1 calc R U . . .
C3 C 1.0107(6) 0.7602(6) 0.5119(5) 0.0327(15) Uani 1 1 d . . . . .
C4 C 1.0923(6) 0.7903(7) 0.4663(5) 0.0428(18) Uani 1 1 d . . . . .
H4 H 1.1342 0.8556 0.4829 0.051 Uiso 1 1 calc R U . . .
C5 C 1.1097(7) 0.7236(7) 0.3978(5) 0.046(2) Uani 1 1 d . . . . .
H5 H 1.1644 0.7428 0.3650 0.055 Uiso 1 1 calc R U . . .
C6 C 1.0493(6) 0.6259(7) 0.3732(5) 0.0422(18) Uani 1 1 d . . . . .
H6 H 1.0652 0.5808 0.3246 0.051 Uiso 1 1 calc R U . . .
C7 C 0.9675(6) 0.5932(6) 0.4175(5) 0.0367(16) Uani 1 1 d . . . . .
H7 H 0.9267 0.5273 0.4012 0.044 Uiso 1 1 calc R U . . .
C8 C 0.9495(6) 0.6649(6) 0.4881(4) 0.0315(15) Uani 1 1 d . . . . .
C9 C 0.7897(5) 0.5787(5) 0.5455(5) 0.0319(15) Uani 1 1 d . . . . .
H9A H 0.7862 0.5265 0.4928 0.038 Uiso 1 1 calc R U . . .
H9B H 0.8048 0.5411 0.5999 0.038 Uiso 1 1 calc R U . . .
C10 C 0.5919(6) 0.6057(6) 0.4776(5) 0.0331(15) Uani 1 1 d . . . . .
C11 C 0.5660(6) 0.5330(6) 0.4024(5) 0.0400(17) Uani 1 1 d . . . . .
H11 H 0.6175 0.4861 0.3849 0.048 Uiso 1 1 calc R U . . .
C12 C 0.4615(7) 0.5330(6) 0.3548(5) 0.0435(19) Uani 1 1 d . . . . .
H12 H 0.4408 0.4854 0.3023 0.052 Uiso 1 1 calc R U . . .
C13 C 0.3849(7) 0.6002(7) 0.3807(6) 0.047(2) Uani 1 1 d . . . . .
H13 H 0.3135 0.5962 0.3459 0.057 Uiso 1 1 calc R U . . .
C14 C 0.4093(6) 0.6718(6) 0.4550(5) 0.0414(18) Uani 1 1 d . . . . .
H14 H 0.3569 0.7175 0.4727 0.050 Uiso 1 1 calc R U . . .
C15 C 0.5168(6) 0.6737(6) 0.5033(5) 0.0358(16) Uani 1 1 d . . . . .
C16 C 0.5165(6) 0.8236(7) 0.6204(6) 0.0456(19) Uani 1 1 d . . . . .
H16A H 0.4551 0.7967 0.6460 0.068 Uiso 1 1 calc R U . . .
H16B H 0.4898 0.8702 0.5747 0.068 Uiso 1 1 calc R U . . .
H16C H 0.5703 0.8633 0.6676 0.068 Uiso 1 1 calc R U . . .
C17 C 0.6691(6) 0.7067(6) 0.6017(5) 0.0337(15) Uani 1 1 d . . . . .
C18 C 0.9250(6) 0.8379(6) 0.7947(4) 0.0315(14) Uani 1 1 d . . . . .
C19 C 0.8659(7) 1.0230(6) 0.7919(6) 0.0473(19) Uani 1 1 d . . . . .
H19A H 0.8039 0.9908 0.7476 0.071 Uiso 1 1 calc R U . . .
H19B H 0.9053 1.0764 0.7652 0.071 Uiso 1 1 calc R U . . .
H19C H 0.8392 1.0565 0.8435 0.071 Uiso 1 1 calc R U . . .
C20 C 1.0370(6) 0.9610(6) 0.8819(5) 0.0387(17) Uani 1 1 d . . . . .
C21 C 1.0882(8) 1.0547(7) 0.9260(6) 0.053(2) Uani 1 1 d . . . . .
H21 H 1.0565 1.1207 0.9185 0.064 Uiso 1 1 calc R U . . .
C22 C 1.1857(9) 1.0481(9) 0.9806(6) 0.065(3) Uani 1 1 d . . . . .
H22 H 1.2232 1.1107 1.0121 0.078 Uiso 1 1 calc R U . . .
C23 C 1.2318(8) 0.9511(10) 0.9912(6) 0.067(3) Uani 1 1 d . . . . .
H23 H 1.3008 0.9498 1.0290 0.081 Uiso 1 1 calc R U . . .
C24 C 1.1807(7) 0.8565(8) 0.9488(6) 0.052(2) Uani 1 1 d . . . . .
H24 H 1.2117 0.7905 0.9574 0.062 Uiso 1 1 calc R U . . .
C25 C 1.0813(6) 0.8641(6) 0.8930(5) 0.0391(17) Uani 1 1 d . . . . .
C26 C 1.0175(6) 0.6740(6) 0.8341(5) 0.0358(16) Uani 1 1 d . . . . .
H26A H 1.0034 0.6434 0.7710 0.043 Uiso 1 1 calc R U . . .
H26B H 1.0927 0.6586 0.8610 0.043 Uiso 1 1 calc R U . . .
C27 C 0.9458(6) 0.6260(5) 0.9732(5) 0.0349(16) Uani 1 1 d . . . . .
C28 C 1.0242(7) 0.6686(6) 1.0452(5) 0.0399(17) Uani 1 1 d . . . . .
H28 H 1.0886 0.7062 1.0368 0.048 Uiso 1 1 calc R U . . .
C29 C 1.0045(7) 0.6540(7) 1.1283(5) 0.0468(19) Uani 1 1 d . . . . .
H29 H 1.0560 0.6832 1.1790 0.056 Uiso 1 1 calc R U . . .
C30 C 0.9104(8) 0.5970(7) 1.1411(5) 0.052(2) Uani 1 1 d . . . . .
H30 H 0.8998 0.5878 1.2000 0.062 Uiso 1 1 calc R U . . .
C31 C 0.8333(7) 0.5544(7) 1.0697(5) 0.0433(18) Uani 1 1 d . . . . .
H31 H 0.7694 0.5156 1.0779 0.052 Uiso 1 1 calc R U . . .
C32 C 0.8527(6) 0.5702(6) 0.9862(5) 0.0370(16) Uani 1 1 d . . . . .
C33 C 0.6912(8) 0.4709(9) 0.8820(6) 0.064(3) Uani 1 1 d . . . . .
H33A H 0.6733 0.4479 0.8179 0.096 Uiso 1 1 calc R U . . .
H33B H 0.6331 0.5133 0.8994 0.096 Uiso 1 1 calc R U . . .
H33C H 0.6978 0.4087 0.9156 0.096 Uiso 1 1 calc R U . . .
C34 C 0.8475(7) 0.5662(6) 0.8371(5) 0.0379(16) Uani 1 1 d . . . . .
N1 N 0.9708(5) 0.8105(5) 0.5838(4) 0.0311(12) Uani 1 1 d . . . . .
N2 N 0.8778(4) 0.6616(4) 0.5472(4) 0.0296(12) Uani 1 1 d . . . . .
N3 N 0.6867(4) 0.6283(4) 0.5414(4) 0.0312(12) Uani 1 1 d . . . . .
N4 N 0.5671(4) 0.7354(5) 0.5802(4) 0.0327(13) Uani 1 1 d . . . . .
N5 N 0.9397(5) 0.9409(5) 0.8206(4) 0.0382(14) Uani 1 1 d . . . . .
N6 N 1.0090(5) 0.7887(5) 0.8376(4) 0.0334(13) Uani 1 1 d . . . . .
N7 N 0.9409(5) 0.6244(5) 0.8811(4) 0.0356(13) Uani 1 1 d . . . . .
N8 N 0.7935(5) 0.5339(5) 0.9010(4) 0.0393(14) Uani 1 1 d . . . . .
F1 F 0.8176(6) 0.9485(6) 0.4706(5) 0.094(2) Uani 1 1 d . . . . .
F2 F 0.6755(8) 1.0389(9) 0.4665(8) 0.158(4) Uani 1 1 d . . . . .
F3 F 0.6586(9) 0.8641(9) 0.4619(5) 0.162(5) Uani 1 1 d . . . . .
F4 F 0.7350(5) 0.9603(6) 0.5875(4) 0.0782(17) Uani 1 1 d . . . . .
F6 F 0.2184(8) 0.5575(8) 0.7326(8) 0.158(5) Uani 1 1 d . . . . .
F7 F 0.2310(10) 0.6232(9) 0.6122(7) 0.160(5) Uani 1 1 d . . . . .
F8 F 0.1576(8) 0.7219(9) 0.7051(6) 0.146(4) Uani 1 1 d . . . . .
F15 F 0.3416(11) 0.6841(8) 0.7185(9) 0.166(5) Uani 1 1 d . . . . .
Au1 Au 0.79732(2) 0.76972(2) 0.69959(2) 0.02950(11) Uani 1 1 d . . . . .
B1 B 0.7159(8) 0.9543(9) 0.4949(7) 0.051(2) Uani 1 1 d . . . . .
B2 B 0.2428(6) 0.6544(6) 0.7104(6) 0.039(2) Uani 1 1 d . . . . .
O O 0.8184(5) 0.5488(5) 0.7553(3) 0.0462(13) Uani 1 1 d . . . . .
Br Br 0.68444(7) 0.77803(8) 0.81509(6) 0.0530(2) Uani 1 1 d . . . . .
N100 N 0.9025(15) 0.8582(13) 0.2719(12) 0.157(7) Uani 1 1 d D . . . .
C100 C 0.7263(14) 0.7350(14) 0.2834(15) 0.153(9) Uani 1 1 d D . . . .
H10A H 0.7444 0.6608 0.2847 0.230 Uiso 1 1 calc R U . . .
H10B H 0.6710 0.7421 0.2305 0.230 Uiso 1 1 calc R U . . .
H10C H 0.6977 0.7582 0.3372 0.230 Uiso 1 1 calc R U . . .
C101 C 0.8276(15) 0.8026(12) 0.2799(11) 0.110(5) Uani 1 1 d D . . . .
N200 N 0.2776(10) 0.7760(10) 0.2028(11) 0.135(6) Uani 1 1 d D . . . .
C102 C 0.3480(10) 0.8191(9) 0.2506(10) 0.082(4) Uani 1 1 d D . . . .
C103 C 0.4360(10) 0.8730(10) 0.3173(9) 0.094(4) Uani 1 1 d D . . . .
H10D H 0.4786 0.9220 0.2888 0.141 Uiso 1 1 calc R U . . .
H10E H 0.4836 0.8206 0.3440 0.141 Uiso 1 1 calc R U . . .
H10F H 0.4048 0.9126 0.3639 0.141 Uiso 1 1 calc R U . . .
N300 N 0.4931 1.0187 0.8842 0.156 Uiso 1 1 d D U . . .
C104 C 0.4174 0.9821 0.8312 0.127 Uiso 1 1 d D U . . .
C105 C 0.3101 0.9601 0.7624 0.120 Uiso 1 1 d D U . . .
H10G H 0.2483 0.9808 0.7904 0.179 Uiso 1 1 calc R U . . .
H10H H 0.3008 0.8845 0.7415 0.179 Uiso 1 1 calc R U . . .
H10I H 0.3134 1.0012 0.7115 0.179 Uiso 1 1 calc R U . . .
N400 N 0.4454 1.3559 0.9055 0.150 Uiso 1 1 d D U . . .
C106 C 0.4804 1.3135 0.9666 0.150 Uiso 1 1 d D U . . .
C107 C 0.5261 1.2368 1.0351 0.150 Uiso 1 1 d D U . . .
H10J H 0.5113 1.1636 1.0077 0.225 Uiso 1 1 calc R U . . .
H10K H 0.4907 1.2464 1.0875 0.225 Uiso 1 1 calc R U . . .
H10L H 0.6051 1.2516 1.0535 0.225 Uiso 1 1 calc R U . . .

loop_
_atom_site_aniso_label
_atom_site_aniso_U_11
_atom_site_aniso_U_22
_atom_site_aniso_U_33
_atom_site_aniso_U_23
_atom_site_aniso_U_13
_atom_site_aniso_U_12
C1 0.021(3) 0.033(4) 0.030(4) -0.009(3) -0.005(3) 0.004(3)
C2 0.044(4) 0.037(4) 0.041(4) -0.003(3) 0.012(3) -0.007(3)
C3 0.032(4) 0.040(4) 0.024(3) 0.001(3) 0.002(3) 0.001(3)
C4 0.041(4) 0.047(5) 0.041(4) 0.005(4) 0.009(3) -0.002(3)
C5 0.041(4) 0.065(6) 0.038(4) 0.011(4) 0.017(3) 0.007(4)
C6 0.046(4) 0.058(5) 0.024(4) 0.006(3) 0.004(3) 0.018(4)
C7 0.036(4) 0.045(4) 0.026(4) 0.002(3) -0.002(3) 0.011(3)
C8 0.032(3) 0.040(4) 0.023(3) 0.003(3) 0.002(3) 0.008(3)
C9 0.035(4) 0.026(3) 0.031(4) -0.001(3) -0.002(3) 0.002(3)
C10 0.033(4) 0.033(4) 0.031(4) 0.005(3) 0.001(3) -0.004(3)
C11 0.046(4) 0.034(4) 0.036(4) 0.000(3) 0.000(3) -0.006(3)
C12 0.048(5) 0.042(4) 0.033(4) 0.002(3) -0.008(3) -0.013(4)
C13 0.044(4) 0.045(5) 0.044(5) 0.009(4) -0.016(4) -0.014(4)
C14 0.032(4) 0.039(4) 0.048(5) 0.007(3) -0.004(3) -0.004(3)
C15 0.034(4) 0.033(4) 0.037(4) 0.003(3) -0.002(3) -0.005(3)
C16 0.037(4) 0.043(4) 0.053(5) -0.008(4) 0.004(4) 0.012(3)
C17 0.033(4) 0.032(4) 0.034(4) 0.001(3) 0.004(3) -0.004(3)
C18 0.033(4) 0.036(4) 0.025(3) 0.001(3) 0.008(3) 0.000(3)
C19 0.058(5) 0.039(4) 0.043(5) -0.005(3) 0.007(4) 0.008(4)
C20 0.045(4) 0.042(4) 0.027(4) -0.004(3) 0.009(3) -0.012(3)
C21 0.065(6) 0.050(5) 0.039(5) -0.011(4) 0.010(4) -0.019(4)
C22 0.070(6) 0.072(7) 0.043(5) -0.013(5) 0.007(5) -0.040(6)
C23 0.048(5) 0.111(9) 0.034(5) 0.000(5) -0.006(4) -0.028(6)
C24 0.041(4) 0.071(6) 0.036(4) 0.000(4) -0.005(4) -0.010(4)
C25 0.039(4) 0.051(5) 0.024(4) -0.002(3) 0.004(3) -0.012(3)
C26 0.037(4) 0.040(4) 0.029(4) -0.001(3) 0.004(3) 0.002(3)
C27 0.050(4) 0.025(3) 0.029(4) 0.001(3) 0.003(3) 0.008(3)
C28 0.045(4) 0.039(4) 0.032(4) 0.005(3) -0.002(3) 0.003(3)
C29 0.060(5) 0.046(5) 0.030(4) 0.001(3) -0.005(4) 0.006(4)
C30 0.068(6) 0.057(5) 0.027(4) 0.002(4) 0.001(4) 0.012(4)
C31 0.043(4) 0.048(5) 0.039(4) 0.003(3) 0.009(3) 0.002(4)
C32 0.045(4) 0.031(4) 0.033(4) -0.001(3) 0.003(3) 0.004(3)
C33 0.064(6) 0.073(7) 0.048(5) 0.006(5) 0.000(4) -0.023(5)
C34 0.050(4) 0.035(4) 0.026(4) -0.001(3) 0.000(3) 0.005(3)
N1 0.031(3) 0.033(3) 0.028(3) 0.000(2) 0.002(2) 0.006(2)
N2 0.029(3) 0.034(3) 0.025(3) 0.001(2) 0.003(2) 0.001(2)
N3 0.030(3) 0.031(3) 0.029(3) -0.003(2) -0.001(2) -0.002(2)
N4 0.026(3) 0.035(3) 0.034(3) -0.002(2) 0.000(2) -0.005(2)
N5 0.045(4) 0.035(3) 0.031(3) -0.010(3) 0.006(3) -0.004(3)
N6 0.033(3) 0.034(3) 0.031(3) -0.005(2) 0.003(2) -0.004(2)
N7 0.039(3) 0.039(3) 0.026(3) -0.001(3) 0.000(3) -0.001(3)
N8 0.042(4) 0.041(3) 0.032(3) 0.003(3) 0.001(3) -0.007(3)
F1 0.076(4) 0.108(6) 0.100(5) 0.008(4) 0.025(4) -0.007(4)
F2 0.140(8) 0.158(9) 0.184(10) 0.092(8) -0.004(7) 0.063(7)
F3 0.206(10) 0.193(10) 0.067(5) 0.003(5) 0.012(5) -0.152(9)
F4 0.077(4) 0.094(5) 0.058(4) 0.003(3) 0.001(3) 0.001(3)
F6 0.129(8) 0.129(8) 0.213(12) 0.086(8) -0.007(8) -0.026(6)
F7 0.218(12) 0.158(10) 0.102(7) -0.022(6) 0.029(7) 0.083(9)
F8 0.164(8) 0.193(10) 0.135(7) 0.093(7) 0.106(7) 0.120(8)
F15 0.226(13) 0.098(7) 0.182(11) -0.004(7) 0.075(10) -0.013(8)
Au1 0.02891(16) 0.03241(16) 0.02432(15) -0.00466(10) 0.00173(10) -0.00220(10)
B1 0.041(5) 0.058(6) 0.053(6) 0.019(5) 0.004(4) -0.012(4)
B2 0.028(4) 0.026(4) 0.065(6) -0.021(4) 0.037(4) -0.016(3)
O 0.055(3) 0.051(3) 0.026(3) -0.009(2) -0.001(2) -0.011(3)
Br 0.0478(5) 0.0692(6) 0.0403(4) -0.0088(4) 0.0123(4) -0.0038(4)
N100 0.209(19) 0.116(13) 0.148(15) 0.004(11) 0.051(13) -0.035(12)
C100 0.127(15) 0.120(15) 0.23(2) -0.001(15) 0.096(17) -0.004(12)
C101 0.158(16) 0.079(10) 0.095(11) 0.005(8) 0.026(11) 0.023(10)
N200 0.093(9) 0.086(9) 0.205(18) -0.001(10) -0.031(11) 0.025(7)
C102 0.069(7) 0.058(7) 0.120(11) 0.021(7) 0.012(7) 0.016(6)
C103 0.092(9) 0.080(9) 0.116(11) 0.014(8) 0.035(8) -0.010(7)

loop_
_atom_type_symbol
_atom_type_description
_atom_type_scat_dispersion_real
_atom_type_scat_dispersion_imag
_atom_type_scat_source
C C 0.0033 0.0016 'International Tables Vol C Tables 4.2.6.8 and 6.1.1.4'
H H 0.0000 0.0000 'International Tables Vol C Tables 4.2.6.8 and 6.1.1.4'
N N 0.0061 0.0033 'International Tables Vol C Tables 4.2.6.8 and 6.1.1.4'
F F 0.0171 0.0103 'International Tables Vol C Tables 4.2.6.8 and 6.1.1.4'
Au Au -2.0133 8.8022 'International Tables Vol C Tables 4.2.6.8 and 6.1.1.4'
B B 0.0013 0.0007 'International Tables Vol C Tables 4.2.6.8 and 6.1.1.4'
O O 0.0106 0.0060 'International Tables Vol C Tables 4.2.6.8 and 6.1.1.4'
Br Br -0.2901 2.4595 'International Tables Vol C Tables 4.2.6.8 and 6.1.1.4'

loop_
_geom_angle_atom_site_label_1
_geom_angle_atom_site_label_2
_geom_angle_atom_site_label_3
_geom_angle
_geom_angle_site_symmetry_1
_geom_angle_site_symmetry_3
_geom_angle_publ_flag
N1 C1 N2 108.7(6) . . ?
N1 C1 Au1 131.2(5) . . ?
N2 C1 Au1 120.1(5) . . ?
N1 C2 H2A 109.5 . . ?
N1 C2 H2B 109.5 . . ?
H2A C2 H2B 109.5 . . ?
N1 C2 H2C 109.5 . . ?
H2A C2 H2C 109.5 . . ?
H2B C2 H2C 109.5 . . ?
C8 C3 C4 121.6(7) . . ?
C8 C3 N1 106.3(6) . . ?
C4 C3 N1 132.1(7) . . ?
C5 C4 C3 117.4(8) . . ?
C5 C4 H4 121.3 . . ?
C3 C4 H4 121.3 . . ?
C4 C5 C6 121.9(7) . . ?
C4 C5 H5 119.0 . . ?
C6 C5 H5 119.0 . . ?
C7 C6 C5 122.2(7) . . ?
C7 C6 H6 118.9 . . ?
C5 C6 H6 118.9 . . ?
C6 C7 C8 115.0(7) . . ?
C6 C7 H7 122.5 . . ?
C8 C7 H7 122.5 . . ?
C3 C8 N2 105.6(6) . . ?
C3 C8 C7 121.9(7) . . ?
N2 C8 C7 132.5(7) . . ?
N3 C9 N2 108.9(5) . . ?
N3 C9 H9A 109.9 . . ?
N2 C9 H9A 109.9 . . ?
N3 C9 H9B 109.9 . . ?
N2 C9 H9B 109.9 . . ?
H9A C9 H9B 108.3 . . ?
C11 C10 C15 122.0(7) . . ?
C11 C10 N3 132.6(7) . . ?
C15 C10 N3 105.4(6) . . ?
C10 C11 C12 116.1(8) . . ?
C10 C11 H11 122.0 . . ?
C12 C11 H11 122.0 . . ?
C13 C12 C11 122.4(7) . . ?
C13 C12 H12 118.8 . . ?
C11 C12 H12 118.8 . . ?
C14 C13 C12 122.1(7) . . ?
C14 C13 H13 119.0 . . ?
C12 C13 H13 119.0 . . ?
C13 C14 C15 115.9(8) . . ?
C13 C14 H14 122.0 . . ?
C15 C14 H14 122.0 . . ?
N4 C15 C10 108.0(6) . . ?
N4 C15 C14 130.5(7) . . ?
C10 C15 C14 121.5(7) . . ?
N4 C16 H16A 109.5 . . ?
N4 C16 H16B 109.5 . . ?
H16A C16 H16B 109.5 . . ?
N4 C16 H16C 109.5 . . ?
H16A C16 H16C 109.5 . . ?
H16B C16 H16C 109.5 . . ?
N3 C17 N4 109.2(6) . . ?
N3 C17 Au1 119.3(5) . . ?
N4 C17 Au1 131.2(5) . . ?
N5 C18 N6 108.6(6) . . ?
N5 C18 Au1 124.4(5) . . ?
N6 C18 Au1 126.9(5) . . ?
N5 C19 H19A 109.5 . . ?
N5 C19 H19B 109.5 . . ?
H19A C19 H19B 109.5 . . ?
N5 C19 H19C 109.5 . . ?
H19A C19 H19C 109.5 . . ?
H19B C19 H19C 109.5 . . ?
N5 C20 C21 131.3(8) . . ?
N5 C20 C25 106.5(6) . . ?
C21 C20 C25 122.2(8) . . ?
C22 C21 C20 117.0(9) . . ?
C22 C21 H21 121.5 . . ?
C20 C21 H21 121.5 . . ?
C23 C22 C21 121.2(9) . . ?
C23 C22 H22 119.4 . . ?
C21 C22 H22 119.4 . . ?
C22 C23 C24 122.4(9) . . ?
C22 C23 H23 118.8 . . ?
C24 C23 H23 118.8 . . ?
C25 C24 C23 115.9(10) . . ?
C25 C24 H24 122.0 . . ?
C23 C24 H24 122.0 . . ?
C24 C25 N6 132.5(8) . . ?
C24 C25 C20 121.2(8) . . ?
N6 C25 C20 106.3(7) . . ?
N7 C26 N6 111.9(6) . . ?
N7 C26 H26A 109.2 . . ?
N6 C26 H26A 109.2 . . ?
N7 C26 H26B 109.2 . . ?
N6 C26 H26B 109.2 . . ?
H26A C26 H26B 107.9 . . ?
C32 C27 C28 120.9(7) . . ?
C32 C27 N7 107.2(6) . . ?
C28 C27 N7 131.8(7) . . ?
C27 C28 C29 117.0(8) . . ?
C27 C28 H28 121.5 . . ?
C29 C28 H28 121.5 . . ?
C28 C29 C30 121.8(8) . . ?
C28 C29 H29 119.1 . . ?
C30 C29 H29 119.1 . . ?
C31 C30 C29 121.1(8) . . ?
C31 C30 H30 119.5 . . ?
C29 C30 H30 119.5 . . ?
C32 C31 C30 116.9(8) . . ?
C32 C31 H31 121.5 . . ?
C30 C31 H31 121.5 . . ?
C31 C32 C27 122.2(7) . . ?
C31 C32 N8 130.9(7) . . ?
C27 C32 N8 106.8(6) . . ?
N8 C33 H33A 109.5 . . ?
N8 C33 H33B 109.5 . . ?
H33A C33 H33B 109.5 . . ?
N8 C33 H33C 109.5 . . ?
H33A C33 H33C 109.5 . . ?
H33B C33 H33C 109.5 . . ?
O C34 N8 127.0(7) . . ?
O C34 N7 126.2(7) . . ?
N8 C34 N7 106.8(6) . . ?
C1 N1 C3 109.1(6) . . ?
C1 N1 C2 127.9(6) . . ?
C3 N1 C2 123.0(6) . . ?
C1 N2 C8 110.2(6) . . ?
C1 N2 C9 123.1(6) . . ?
C8 N2 C9 126.4(6) . . ?
C17 N3 C10 109.0(6) . . ?
C17 N3 C9 123.3(6) . . ?
C10 N3 C9 127.6(6) . . ?
C17 N4 C15 108.4(6) . . ?
C17 N4 C16 128.2(6) . . ?
C15 N4 C16 123.1(6) . . ?
C18 N5 C20 109.6(6) . . ?
C18 N5 C19 126.5(6) . . ?
C20 N5 C19 123.9(6) . . ?
C18 N6 C25 109.0(6) . . ?
C18 N6 C26 125.4(6) . . ?
C25 N6 C26 125.4(6) . . ?
C34 N7 C27 109.3(6) . . ?
C34 N7 C26 122.4(6) . . ?
C27 N7 C26 128.2(6) . . ?
C34 N8 C32 109.8(6) . . ?
C34 N8 C33 123.9(7) . . ?
C32 N8 C33 126.3(7) . . ?
C1 Au1 C18 93.7(3) . . ?
C1 Au1 C17 85.6(3) . . ?
C18 Au1 C17 177.7(3) . . ?
C1 Au1 Br 175.34(19) . . ?
C18 Au1 Br 87.89(18) . . ?
C17 Au1 Br 92.9(2) . . ?
F2 B1 F3 115.6(11) . . ?
F2 B1 F1 107.0(9) . . ?
F3 B1 F1 107.2(10) . . ?
F2 B1 F4 111.6(11) . . ?
F3 B1 F4 109.2(8) . . ?
F1 B1 F4 105.8(8) . . ?
F15 B2 F6 118.0(10) . . ?
F15 B2 F8 124.6(10) . . ?
F6 B2 F8 114.8(8) . . ?
F15 B2 F7 93.4(9) . . ?
F6 B2 F7 96.2(9) . . ?
F8 B2 F7 96.7(9) . . ?
C101 C100 H10A 109.5 . . ?
C101 C100 H10B 109.5 . . ?
H10A C100 H10B 109.5 . . ?
C101 C100 H10C 109.5 . . ?
H10A C100 H10C 109.5 . . ?
H10B C100 H10C 109.5 . . ?
N100 C101 C100 175(2) . . ?
N200 C102 C103 176.3(17) . . ?
C102 C103 H10D 109.5 . . ?
C102 C103 H10E 109.5 . . ?
H10D C103 H10E 109.5 . . ?
C102 C103 H10F 109.5 . . ?
H10D C103 H10F 109.5 . . ?
H10E C103 H10F 109.5 . . ?
N300 C104 C105 167.008(2) . . ?
C104 C105 H10G 109.5 . . ?
C104 C105 H10H 109.5 . . ?
H10G C105 H10H 109.5 . . ?
C104 C105 H10I 109.5 . . ?
H10G C105 H10I 109.5 . . ?
H10H C105 H10I 109.5 . . ?
N400 C106 C107 168.499(1) . . ?
C106 C107 H10J 109.5 . . ?
C106 C107 H10K 109.5 . . ?
H10J C107 H10K 109.5 . . ?
C106 C107 H10L 109.5 . . ?
H10J C107 H10L 109.5 . . ?
H10K C107 H10L 109.5 . . ?

loop_
_geom_bond_atom_site_label_1
_geom_bond_atom_site_label_2
_geom_bond_distance
_geom_bond_site_symmetry_2
_geom_bond_publ_flag
C1 N1 1.316(9) . ?
C1 N2 1.328(8) . ?
C1 Au1 2.047(7) . ?
C2 N1 1.472(9) . ?
C2 H2A 0.9800 . ?
C2 H2B 0.9800 . ?
C2 H2C 0.9800 . ?
C3 C8 1.387(10) . ?
C3 C4 1.390(10) . ?
C3 N1 1.399(9) . ?
C4 C5 1.340(12) . ?
C4 H4 0.9500 . ?
C5 C6 1.409(12) . ?
C5 H5 0.9500 . ?
C6 C7 1.387(11) . ?
C6 H6 0.9500 . ?
C7 C8 1.404(10) . ?
C7 H7 0.9500 . ?
C8 N2 1.379(9) . ?
C9 N3 1.447(9) . ?
C9 N2 1.483(9) . ?
C9 H9A 0.9900 . ?
C9 H9B 0.9900 . ?
C10 C11 1.390(10) . ?
C10 C15 1.384(10) . ?
C10 N3 1.395(9) . ?
C11 C12 1.376(11) . ?
C11 H11 0.9500 . ?
C12 C13 1.393(13) . ?
C12 H12 0.9500 . ?
C13 C14 1.370(12) . ?
C13 H13 0.9500 . ?
C14 C15 1.410(10) . ?
C14 H14 0.9500 . ?
C15 N4 1.385(9) . ?
C16 N4 1.450(9) . ?
C16 H16A 0.9800 . ?
C16 H16B 0.9800 . ?
C16 H16C 0.9800 . ?
C17 N3 1.347(9) . ?
C17 N4 1.331(9) . ?
C17 Au1 2.065(7) . ?
C18 N5 1.328(9) . ?
C18 N6 1.345(9) . ?
C18 Au1 2.058(7) . ?
C19 N5 1.467(10) . ?
C19 H19A 0.9800 . ?
C19 H19B 0.9800 . ?
C19 H19C 0.9800 . ?
C20 N5 1.394(10) . ?
C20 C21 1.385(11) . ?
C20 C25 1.383(12) . ?
C21 C22 1.358(14) . ?
C21 H21 0.9500 . ?
C22 C23 1.393(16) . ?
C22 H22 0.9500 . ?
C23 C24 1.384(14) . ?
C23 H23 0.9500 . ?
C24 C25 1.388(11) . ?
C24 H24 0.9500 . ?
C25 N6 1.399(9) . ?
C26 N7 1.446(9) . ?
C26 N6 1.463(10) . ?
C26 H26A 0.9900 . ?
C26 H26B 0.9900 . ?
C27 C32 1.385(11) . ?
C27 C28 1.388(10) . ?
C27 N7 1.397(9) . ?
C28 C29 1.363(11) . ?
C28 H28 0.9500 . ?
C29 C30 1.403(13) . ?
C29 H29 0.9500 . ?
C30 C31 1.374(11) . ?
C30 H30 0.9500 . ?
C31 C32 1.371(11) . ?
C31 H31 0.9500 . ?
C32 N8 1.407(9) . ?
C33 N8 1.445(11) . ?
C33 H33A 0.9800 . ?
C33 H33B 0.9800 . ?
C33 H33C 0.9800 . ?
C34 O 1.236(9) . ?
C34 N8 1.362(10) . ?
C34 N7 1.384(10) . ?
F1 B1 1.385(12) . ?
F2 B1 1.286(13) . ?
F3 B1 1.332(13) . ?
F4 B1 1.388(12) . ?
F6 B2 1.343(12) . ?
F7 B2 1.497(13) . ?
F8 B2 1.390(11) . ?
F15 B2 1.252(14) . ?
Au1 Br 2.4405(9) . ?
N100 C101 1.174(17) . ?
C100 C101 1.506(18) . ?
C100 H10A 0.9800 . ?
C100 H10B 0.9800 . ?
C100 H10C 0.9800 . ?
N200 C102 1.125(14) . ?
C102 C103 1.457(15) . ?
C103 H10D 0.9800 . ?
C103 H10E 0.9800 . ?
C103 H10F 0.9800 . ?
N300 C104 1.17810(7) . ?
C104 C105 1.54682(9) . ?
C105 H10G 0.9800 . ?
C105 H10H 0.9800 . ?
C105 H10I 0.9800 . ?
N400 C106 1.14976(6) . ?
C106 C107 1.54792(7) . ?
C107 H10J 0.9800 . ?
C107 H10K 0.9800 . ?
C107 H10L 0.9800 . ?
